data_4030164
loop_
_publ_author_name
'Helmy, Sameh'
'Oh, Saemi'
'Leibfarth, Frank A.'
'Hawker, Craig J.'
'Read de Alaniz, Javier'

_publ_section_title
;
 Design and synthesis of donor-acceptor Stenhouse adducts: a visible light
 photoswitch derived from furfural.
;
_journal_issue 23
_journal_name_full 'The Journal of organic chemistry'
_journal_page_first 11316
_journal_page_last 11329
_journal_paper_doi 10.1021/jo502206g
_journal_volume 79
_journal_year 2014
_chemical_formula_sum 'C21 H25 N O6'
_chemical_formula_weight 387.42
_chemical_name_systematic
; 
 ? 
;
_space_group_IT_number 14
_symmetry_cell_setting monoclinic
_symmetry_space_group_name_Hall '-P 2ybc'
_symmetry_space_group_name_H-M 'P 1 21/c 1'
_atom_sites_solution_hydrogens geom
_atom_sites_solution_primary direct
_atom_sites_solution_secondary difmap
_audit_creation_method SHELXL-97
_cell_angle_alpha 90.00
_cell_angle_beta 101.320(17)
_cell_angle_gamma 90.00
_cell_formula_units_Z 4
_cell_length_a 13.287(8)
_cell_length_b 10.538(7)
_cell_length_c 14.009(10)
_cell_measurement_temperature 100(2)
_cell_volume 1923(2)
_computing_structure_refinement 'SHELXL-97 (Sheldrick, 2008)'
_computing_structure_solution 'SHELXS-97 (Sheldrick, 2008)'
_diffrn_ambient_temperature 100(2)
_diffrn_measured_fraction_theta_full 0.995
_diffrn_measured_fraction_theta_max 0.995
_diffrn_measurement_device_type 'bruker kappa apex'
_diffrn_measurement_method 'omega scan'
_diffrn_radiation_monochromator graphite
_diffrn_radiation_source 'fine-focus sealed tube'
_diffrn_radiation_type MoK\a
_diffrn_radiation_wavelength 0.71073
_diffrn_reflns_av_R_equivalents 0.0402
_diffrn_reflns_av_sigmaI/netI 0.0481
_diffrn_reflns_limit_h_max 16
_diffrn_reflns_limit_h_min -17
_diffrn_reflns_limit_k_max 14
_diffrn_reflns_limit_k_min -12
_diffrn_reflns_limit_l_max 18
_diffrn_reflns_limit_l_min -18
_diffrn_reflns_number 11892
_diffrn_reflns_theta_full 28.28
_diffrn_reflns_theta_max 28.28
_diffrn_reflns_theta_min 2.44
_exptl_absorpt_coefficient_mu 0.098
_exptl_absorpt_correction_T_max 0.7457
_exptl_absorpt_correction_T_min 0.6830
_exptl_absorpt_correction_type multi-scan
_exptl_absorpt_process_details sadabs
_exptl_crystal_colour red
_exptl_crystal_density_diffrn 1.338
_exptl_crystal_density_method 'not measured'
_exptl_crystal_description plate
_exptl_crystal_F_000 824
_exptl_crystal_size_max 0.30
_exptl_crystal_size_mid 0.10
_exptl_crystal_size_min 0.05
_refine_diff_density_max 0.319
_refine_diff_density_min -0.269
_refine_diff_density_rms 0.051
_refine_ls_extinction_method none
_refine_ls_goodness_of_fit_ref 1.646
_refine_ls_hydrogen_treatment constr
_refine_ls_matrix_type full
_refine_ls_number_parameters 256
_refine_ls_number_reflns 4752
_refine_ls_number_restraints 0
_refine_ls_restrained_S_all 1.646
_refine_ls_R_factor_all 0.0524
_refine_ls_R_factor_gt 0.0398
_refine_ls_shift/su_max 0.001
_refine_ls_shift/su_mean 0.000
_refine_ls_structure_factor_coef Fsqd
_refine_ls_weighting_details 'calc w=1/[\s^2^(Fo^2^)+(0.0000P)^2^+0.0000P] where P=(Fo^2^+2Fc^2^)/3'
_refine_ls_weighting_scheme calc
_refine_ls_wR_factor_gt 0.0867
_refine_ls_wR_factor_ref 0.0897
_reflns_number_gt 3855
_reflns_number_total 4752
_reflns_threshold_expression >2sigma(I)
_cod_data_source_file 18.cif
_cod_data_source_block s08312011_01
_cod_depositor_comments 'Adding full bibliography for 4030156--4030166.cif.'
_cod_original_sg_symbol_H-M P2(1)/c
_cod_database_code 4030164

loop_
_symmetry_equiv_pos_as_xyz
'x, y, z'
'-x, y+1/2, -z+1/2'
'-x, -y, -z'
'x, -y-1/2, z-1/2'

loop_
_atom_site_label
_atom_site_type_symbol
_atom_site_fract_x
_atom_site_fract_y
_atom_site_fract_z
_atom_site_U_iso_or_equiv
_atom_site_adp_type
_atom_site_occupancy
_atom_site_symmetry_multiplicity
_atom_site_calc_flag
_atom_site_refinement_flags
C1 C 1.21175(8) 0.33917(10) -0.01925(8) 0.0176(2) Uani 1 1 d .
C2 C 1.20650(8) 0.42876(11) 0.13760(8) 0.0162(2) Uani 1 1 d .
C3 C 1.12244(7) 0.34416(10) 0.14271(8) 0.0156(2) Uani 1 1 d .
C4 C 1.10907(8) 0.23652(11) 0.08119(8) 0.0155(2) Uani 1 1 d .
C5 C 1.13084(9) 0.41959(11) -0.08199(9) 0.0224(3) Uani 1 1 d .
H5A H 1.0774 0.4412 -0.0455 0.034 Uiso 1 1 calc R
H5B H 1.1003 0.3722 -0.1407 0.034 Uiso 1 1 calc R
H5C H 1.1623 0.4976 -0.1005 0.034 Uiso 1 1 calc R
C6 C 1.29582(9) 0.29629(12) -0.06970(9) 0.0230(3) Uani 1 1 d .
H6A H 1.3317 0.3706 -0.0887 0.035 Uiso 1 1 calc R
H6B H 1.2661 0.2473 -0.1279 0.035 Uiso 1 1 calc R
H6C H 1.3445 0.2430 -0.0254 0.035 Uiso 1 1 calc R
C7 C 1.06796(8) 0.36881(11) 0.21909(8) 0.0159(2) Uani 1 1 d .
H7 H 1.0924 0.4413 0.2569 0.019 Uiso 1 1 calc R
C8 C 0.98766(8) 0.30949(11) 0.24922(8) 0.0168(2) Uani 1 1 d .
C9 C 0.95276(8) 0.35550(11) 0.33164(8) 0.0176(2) Uani 1 1 d .
H9 H 0.9855 0.4291 0.3623 0.021 Uiso 1 1 calc R
C10 C 0.87582(8) 0.30317(11) 0.37123(8) 0.0175(2) Uani 1 1 d .
H10 H 0.8443 0.2256 0.3471 0.021 Uiso 1 1 calc R
C11 C 0.84496(8) 0.36753(11) 0.44843(8) 0.0174(2) Uani 1 1 d .
H11 H 0.8845 0.4399 0.4724 0.021 Uiso 1 1 calc R
C12 C 0.74476(8) 0.41951(11) 0.57097(8) 0.0197(2) Uani 1 1 d .
H12A H 0.7877 0.4970 0.5779 0.024 Uiso 1 1 calc R
H12B H 0.7608 0.3719 0.6330 0.024 Uiso 1 1 calc R
C13 C 0.63240(8) 0.45620(11) 0.54975(9) 0.0194(2) Uani 1 1 d .
H13A H 0.6163 0.5044 0.6055 0.023 Uiso 1 1 calc R
H13B H 0.6182 0.5117 0.4916 0.023 Uiso 1 1 calc R
C14 C 0.58935(8) 0.27943(12) 0.45088(9) 0.0231(3) Uani 1 1 d .
H14A H 0.5760 0.3358 0.3932 0.028 Uiso 1 1 calc R
H14B H 0.5422 0.2060 0.4374 0.028 Uiso 1 1 calc R
C15 C 0.69921(8) 0.23273(11) 0.46712(9) 0.0215(3) Uani 1 1 d .
H15A H 0.7113 0.1699 0.5207 0.026 Uiso 1 1 calc R
H15B H 0.7121 0.1909 0.4074 0.026 Uiso 1 1 calc R
C16 C 0.42737(9) -0.09235(11) 0.31981(8) 0.0213(3) Uani 1 1 d .
H16 H 0.4426 -0.1642 0.3611 0.026 Uiso 1 1 calc R
C17 C 0.50554(9) -0.01372(12) 0.30391(9) 0.0242(3) Uani 1 1 d .
H17 H 0.5746 -0.0321 0.3337 0.029 Uiso 1 1 calc R
C18 C 0.48366(10) 0.09112(12) 0.24503(9) 0.0264(3) Uani 1 1 d .
H18 H 0.5375 0.1450 0.2340 0.032 Uiso 1 1 calc R
C19 C 0.38378(10) 0.11788(12) 0.20216(8) 0.0271(3) Uani 1 1 d .
H19 H 0.3685 0.1908 0.1621 0.033 Uiso 1 1 calc R
C20 C 0.30568(9) 0.03868(12) 0.21734(8) 0.0242(3) Uani 1 1 d .
H20 H 0.2367 0.0569 0.1873 0.029 Uiso 1 1 calc R
C21 C 0.32754(9) -0.06672(12) 0.27591(8) 0.0214(3) Uani 1 1 d .
H21 H 0.2738 -0.1215 0.2859 0.026 Uiso 1 1 calc R
N N 0.76862(6) 0.34068(9) 0.49174(7) 0.0168(2) Uani 1 1 d .
O1 O 1.23762(6) 0.51302(8) 0.19479(6) 0.02141(19) Uani 1 1 d .
O2 O 1.05298(6) 0.14402(7) 0.08675(6) 0.02017(18) Uani 1 1 d .
O3 O 1.25996(5) 0.40937(7) 0.06420(5) 0.01723(18) Uani 1 1 d .
O4 O 1.16674(6) 0.22623(7) 0.01107(6) 0.01834(18) Uani 1 1 d .
O7 O 0.93672(6) 0.20673(9) 0.20609(6) 0.0280(2) Uani 1 1 d .
H7A H 0.9686 0.1765 0.1651 0.042 Uiso 1 1 calc R
O8 O 0.56924(6) 0.34660(8) 0.53308(6) 0.02080(19) Uani 1 1 d .

loop_
_atom_site_aniso_label
_atom_site_aniso_U_11
_atom_site_aniso_U_22
_atom_site_aniso_U_33
_atom_site_aniso_U_23
_atom_site_aniso_U_13
_atom_site_aniso_U_12
C1 0.0219(5) 0.0149(6) 0.0165(5) 0.0004(4) 0.0047(4) -0.0028(4)
C2 0.0145(4) 0.0166(6) 0.0177(5) 0.0020(4) 0.0039(4) 0.0018(4)
C3 0.0141(4) 0.0150(5) 0.0177(5) 0.0011(4) 0.0035(4) 0.0002(4)
C4 0.0145(5) 0.0158(6) 0.0161(5) 0.0030(4) 0.0025(4) 0.0011(4)
C5 0.0241(5) 0.0205(6) 0.0213(6) 0.0038(5) 0.0010(5) -0.0019(5)
C6 0.0285(6) 0.0211(6) 0.0223(6) 0.0012(5) 0.0116(5) 0.0010(5)
C7 0.0152(5) 0.0147(5) 0.0170(5) 0.0000(4) 0.0016(4) 0.0005(4)
C8 0.0146(5) 0.0167(6) 0.0185(5) 0.0003(4) 0.0016(4) -0.0004(4)
C9 0.0145(5) 0.0176(6) 0.0203(5) 0.0014(4) 0.0020(4) 0.0021(4)
C10 0.0160(5) 0.0172(6) 0.0194(5) 0.0007(4) 0.0039(4) 0.0020(4)
C11 0.0140(5) 0.0191(6) 0.0188(5) 0.0023(4) 0.0022(4) 0.0022(4)
C12 0.0207(5) 0.0217(6) 0.0175(5) -0.0029(4) 0.0054(4) 0.0020(4)
C13 0.0208(5) 0.0158(6) 0.0235(6) 0.0004(5) 0.0086(5) 0.0011(4)
C14 0.0221(5) 0.0256(7) 0.0236(6) -0.0055(5) 0.0091(5) -0.0047(5)
C15 0.0259(6) 0.0154(6) 0.0264(6) -0.0017(5) 0.0130(5) -0.0016(4)
C16 0.0282(6) 0.0174(6) 0.0184(5) 0.0009(4) 0.0047(5) 0.0040(5)
C17 0.0186(5) 0.0291(7) 0.0246(6) -0.0021(5) 0.0037(5) 0.0024(5)
C18 0.0314(6) 0.0257(7) 0.0244(6) -0.0030(5) 0.0112(5) -0.0078(5)
C19 0.0446(7) 0.0198(6) 0.0158(5) 0.0009(5) 0.0033(5) 0.0033(5)
C20 0.0243(6) 0.0273(7) 0.0184(5) -0.0057(5) -0.0022(5) 0.0062(5)
C21 0.0229(5) 0.0221(6) 0.0204(6) -0.0054(5) 0.0069(5) -0.0030(5)
N 0.0173(4) 0.0167(5) 0.0175(4) -0.0002(4) 0.0056(4) 0.0024(4)
O1 0.0199(4) 0.0205(4) 0.0248(4) -0.0063(3) 0.0067(3) -0.0049(3)
O2 0.0220(4) 0.0152(4) 0.0239(4) -0.0007(3) 0.0061(3) -0.0043(3)
O3 0.0156(3) 0.0195(4) 0.0174(4) -0.0020(3) 0.0050(3) -0.0027(3)
O4 0.0236(4) 0.0143(4) 0.0187(4) -0.0005(3) 0.0082(3) -0.0025(3)
O7 0.0274(4) 0.0312(5) 0.0291(5) -0.0129(4) 0.0148(4) -0.0150(4)
O8 0.0214(4) 0.0196(4) 0.0245(4) -0.0014(3) 0.0120(3) -0.0014(3)

loop_
_atom_type_symbol
_atom_type_description
_atom_type_scat_dispersion_real
_atom_type_scat_dispersion_imag
_atom_type_scat_source
C C 0.0033 0.0016 'International Tables Vol C Tables 4.2.6.8 and 6.1.1.4'
H H 0.0000 0.0000 'International Tables Vol C Tables 4.2.6.8 and 6.1.1.4'
N N 0.0061 0.0033 'International Tables Vol C Tables 4.2.6.8 and 6.1.1.4'
O O 0.0106 0.0060 'International Tables Vol C Tables 4.2.6.8 and 6.1.1.4'

loop_
_geom_angle_atom_site_label_1
_geom_angle_atom_site_label_2
_geom_angle_atom_site_label_3
_geom_angle
O3 C1 O4 109.54(9)
O3 C1 C6 106.61(9)
O4 C1 C6 106.34(10)
O3 C1 C5 109.92(10)
O4 C1 C5 110.36(10)
C6 C1 C5 113.90(11)
O1 C2 O3 116.33(10)
O1 C2 C3 125.94(11)
O3 C2 C3 117.66(10)
C4 C3 C7 125.50(10)
C4 C3 C2 118.13(10)
C7 C3 C2 115.86(10)
O2 C4 O4 114.38(10)
O2 C4 C3 126.72(11)
O4 C4 C3 118.79(10)
C1 C5 H5A 109.5
C1 C5 H5B 109.5
H5A C5 H5B 109.5
C1 C5 H5C 109.5
H5A C5 H5C 109.5
H5B C5 H5C 109.5
C1 C6 H6A 109.5
C1 C6 H6B 109.5
H6A C6 H6B 109.5
C1 C6 H6C 109.5
H6A C6 H6C 109.5
H6B C6 H6C 109.5
C8 C7 C3 133.34(11)
C8 C7 H7 113.3
C3 C7 H7 113.3
O7 C8 C7 125.26(11)
O7 C8 C9 115.07(10)
C7 C8 C9 119.67(10)
C10 C9 C8 125.69(11)
C10 C9 H9 117.2
C8 C9 H9 117.2
C9 C10 C11 118.10(11)
C9 C10 H10 120.9
C11 C10 H10 120.9
N C11 C10 128.44(11)
N C11 H11 115.8
C10 C11 H11 115.8
N C12 C13 110.28(9)
N C12 H12A 109.6
C13 C12 H12A 109.6
N C12 H12B 109.6
C13 C12 H12B 109.6
H12A C12 H12B 108.1
O8 C13 C12 110.66(10)
O8 C13 H13A 109.5
C12 C13 H13A 109.5
O8 C13 H13B 109.5
C12 C13 H13B 109.5
H13A C13 H13B 108.1
O8 C14 C15 111.66(10)
O8 C14 H14A 109.3
C15 C14 H14A 109.3
O8 C14 H14B 109.3
C15 C14 H14B 109.3
H14A C14 H14B 107.9
N C15 C14 109.10(10)
N C15 H15A 109.9
C14 C15 H15A 109.9
N C15 H15B 109.9
C14 C15 H15B 109.9
H15A C15 H15B 108.3
C21 C16 C17 120.01(11)
C21 C16 H16 120.0
C17 C16 H16 120.0
C18 C17 C16 120.12(11)
C18 C17 H17 119.9
C16 C17 H17 119.9
C19 C18 C17 119.96(12)
C19 C18 H18 120.0
C17 C18 H18 120.0
C18 C19 C20 119.95(12)
C18 C19 H19 120.0
C20 C19 H19 120.0
C21 C20 C19 120.15(11)
C21 C20 H20 119.9
C19 C20 H20 119.9
C16 C21 C20 119.80(11)
C16 C21 H21 120.1
C20 C21 H21 120.1
C11 N C15 124.62(10)
C11 N C12 121.91(10)
C15 N C12 113.47(9)
C2 O3 C1 118.41(9)
C4 O4 C1 118.27(9)
C8 O7 H7A 109.5
C13 O8 C14 109.83(9)

loop_
_geom_bond_atom_site_label_1
_geom_bond_atom_site_label_2
_geom_bond_distance
C1 O3 1.4248(14)
C1 O4 1.4333(15)
C1 C6 1.5039(18)
C1 C5 1.5085(16)
C2 O1 1.2130(14)
C2 O3 1.3749(15)
C2 C3 1.4418(16)
C3 C4 1.4144(17)
C3 C7 1.4285(17)
C4 O2 1.2387(14)
C4 O4 1.3635(15)
C5 H5A 0.9800
C5 H5B 0.9800
C5 H5C 0.9800
C6 H6A 0.9800
C6 H6B 0.9800
C6 H6C 0.9800
C7 C8 1.3727(17)
C7 H7 0.9500
C8 O7 1.3547(14)
C8 C9 1.4118(18)
C9 C10 1.3709(17)
C9 H9 0.9500
C10 C11 1.4042(17)
C10 H10 0.9500
C11 N 1.3110(16)
C11 H11 0.9500
C12 N 1.4698(16)
C12 C13 1.5141(17)
C12 H12A 0.9900
C12 H12B 0.9900
C13 O8 1.4198(15)
C13 H13A 0.9900
C13 H13B 0.9900
C14 O8 1.4210(16)
C14 C15 1.5148(18)
C14 H14A 0.9900
C14 H14B 0.9900
C15 N 1.4624(16)
C15 H15A 0.9900
C15 H15B 0.9900
C16 C21 1.3750(17)
C16 C17 1.3805(18)
C16 H16 0.9500
C17 C18 1.3752(19)
C17 H17 0.9500
C18 C19 1.3742(19)
C18 H18 0.9500
C19 C20 1.3804(19)
C19 H19 0.9500
C20 C21 1.3775(18)
C20 H20 0.9500
C21 H21 0.9500
O7 H7A 0.8400

loop_
_geom_torsion_atom_site_label_1
_geom_torsion_atom_site_label_2
_geom_torsion_atom_site_label_3
_geom_torsion_atom_site_label_4
_geom_torsion
O1 C2 C3 C4 -168.04(10)
O3 C2 C3 C4 8.68(14)
O1 C2 C3 C7 4.22(16)
O3 C2 C3 C7 -179.07(9)
C7 C3 C4 O2 -4.24(17)
C2 C3 C4 O2 167.19(10)
C7 C3 C4 O4 179.85(9)
C2 C3 C4 O4 -8.72(14)
C4 C3 C7 C8 -6.22(18)
C2 C3 C7 C8 -177.82(11)
C3 C7 C8 O7 -2.22(19)
C3 C7 C8 C9 177.55(11)
O7 C8 C9 C10 1.95(16)
C7 C8 C9 C10 -177.84(10)
C8 C9 C10 C11 -174.65(10)
C9 C10 C11 N 174.19(10)
N C12 C13 O8 55.43(12)
O8 C14 C15 N -56.15(13)
C21 C16 C17 C18 0.72(18)
C16 C17 C18 C19 0.18(18)
C17 C18 C19 C20 -0.76(18)
C18 C19 C20 C21 0.44(18)
C17 C16 C21 C20 -1.03(18)
C19 C20 C21 C16 0.46(18)
C10 C11 N C15 0.84(17)
C10 C11 N C12 -178.76(10)
C14 C15 N C11 -128.57(11)
C14 C15 N C12 51.06(12)
C13 C12 N C11 128.30(11)
C13 C12 N C15 -51.34(12)
O1 C2 O3 C1 -162.31(9)
C3 C2 O3 C1 20.66(13)
O4 C1 O3 C2 -47.11(12)
C6 C1 O3 C2 -161.78(9)
C5 C1 O3 C2 74.32(12)
O2 C4 O4 C1 163.15(9)
C3 C4 O4 C1 -20.45(13)
O3 C1 O4 C4 47.09(12)
C6 C1 O4 C4 161.93(8)
C5 C1 O4 C4 -74.07(12)
C12 C13 O8 C14 -61.29(12)
C15 C14 O8 C13 62.27(12)
